data_7160631
loop_
_publ_author_name
'Liu, Chencheng'
'Tong, Yao'
'Wang, Fenhua'
'Li, Qinghai'

_publ_section_title
;
 Convenient one-step construction of fused or zwitterionic indanes from
 tetraynes.
;
_journal_issue 20
_journal_name_full 'Organic &amp; biomolecular chemistry'
_journal_page_first 4909
_journal_page_last 4916
_journal_paper_doi 10.1039/d5ob00370a
_journal_volume 23
_journal_year 2025
_chemical_formula_moiety 'C29 H22 Cl2 O5 S, H2 O'
_chemical_formula_sum 'C29 H24 Cl2 O6 S'
_chemical_formula_weight 571.44
_space_group_crystal_system monoclinic
_space_group_IT_number 14
_space_group_name_Hall '-P 2ybc'
_space_group_name_H-M_alt 'P 1 21/c 1'
_atom_sites_solution_hydrogens mixed
_audit_creation_date 2024-04-07
_audit_creation_method
;
Olex2 1.5
(compiled 2024.02.16 svn.r378c4104 for OlexSys, GUI svn.r6928)
;
_audit_update_record
;
2025-02-26 deposited with the CCDC.	2025-04-16 downloaded from the CCDC.
;
_cell_angle_alpha 90
_cell_angle_beta 93.192(2)
_cell_angle_gamma 90
_cell_formula_units_Z 4
_cell_length_a 20.9343(11)
_cell_length_b 15.0713(8)
_cell_length_c 9.1726(5)
_cell_measurement_reflns_used 9316
_cell_measurement_temperature 273.15
_cell_measurement_theta_max 68.17
_cell_measurement_theta_min 5.38
_cell_volume 2889.5(3)
_computing_cell_refinement 'SAINT V8.40B (?, 2016)'
_computing_data_reduction 'SAINT V8.40B (?, 2016)'
_computing_molecular_graphics 'Olex2 1.5 (Dolomanov et al., 2009)'
_computing_publication_material 'Olex2 1.5 (Dolomanov et al., 2009)'
_computing_structure_refinement 'SHELXL 2013/2 (Sheldrick, 2015)'
_diffrn_ambient_temperature 273.15
_diffrn_measured_fraction_theta_full 0.997
_diffrn_measured_fraction_theta_max 0.994
_diffrn_measurement_device_type 'Bruker APEX-II CCD'
_diffrn_measurement_method '\f and \w scans'
_diffrn_radiation_type CuK\a
_diffrn_radiation_wavelength 1.54178
_diffrn_reflns_av_R_equivalents 0.0537
_diffrn_reflns_av_unetI/netI 0.0381
_diffrn_reflns_Laue_measured_fraction_full 0.997
_diffrn_reflns_Laue_measured_fraction_max 0.994
_diffrn_reflns_limit_h_max 24
_diffrn_reflns_limit_h_min -25
_diffrn_reflns_limit_k_max 18
_diffrn_reflns_limit_k_min -18
_diffrn_reflns_limit_l_max 11
_diffrn_reflns_limit_l_min -11
_diffrn_reflns_number 42479
_diffrn_reflns_point_group_measured_fraction_full 0.997
_diffrn_reflns_point_group_measured_fraction_max 0.994
_diffrn_reflns_theta_full 67.679
_diffrn_reflns_theta_max 68.494
_diffrn_reflns_theta_min 5.653
_diffrn_source_current 1.1
_diffrn_source_power 0.05500000000000001
_diffrn_source_voltage 50.0
_diffrn_standards_number 0
_exptl_absorpt_coefficient_mu 3.031
_exptl_absorpt_correction_T_max 0.7531
_exptl_absorpt_correction_T_min 0.5253
_exptl_absorpt_correction_type none
_exptl_absorpt_process_details
;
SADABS-2016/2 (Bruker,2016/2) was used for absorption correction.
wR2(int) was 0.1425 before and 0.0760 after correction.
The Ratio of minimum to maximum transmission is 0.6975.
The \l/2 correction factor is Not present.
;
_exptl_crystal_colour 'clear brown'
_exptl_crystal_colour_lustre clear
_exptl_crystal_colour_primary brown
_exptl_crystal_density_diffrn 1.314
_exptl_crystal_description block
_exptl_crystal_F_000 1184
_exptl_crystal_size_max 0.3
_exptl_crystal_size_mid 0.3
_exptl_crystal_size_min 0.2
_refine_diff_density_max 0.496
_refine_diff_density_min -0.446
_refine_diff_density_rms 0.051
_refine_ls_extinction_method none
_refine_ls_goodness_of_fit_ref 1.043
_refine_ls_hydrogen_treatment constr
_refine_ls_matrix_type full
_refine_ls_number_parameters 350
_refine_ls_number_reflns 5279
_refine_ls_number_restraints 0
_refine_ls_restrained_S_all 1.043
_refine_ls_R_factor_all 0.0663
_refine_ls_R_factor_gt 0.0567
_refine_ls_shift/su_max 0.000
_refine_ls_shift/su_mean 0.000
_refine_ls_structure_factor_coef Fsqd
_refine_ls_weighting_details
;
 w=1/[\s^2^(Fo^2^)+(0.1145P)^2^+0.7549P]
 where P=(Fo^2^+2Fc^2^)/3
;
_refine_ls_weighting_scheme calc
_refine_ls_wR_factor_gt 0.1717
_refine_ls_wR_factor_ref 0.1786
_reflns_Friedel_coverage 0.000
_reflns_number_gt 4663
_reflns_number_total 5279
_reflns_threshold_expression 'I > 2\s(I)'
_cod_data_source_file d5ob00370a2.cif
_cod_data_source_block 1_a_CCDC1
_cod_database_code 7160631
_shelxl_version_number 2013-2
_shelx_space_group_comment
;
The symmetry employed for this shelxl refinement is uniquely defined
by the following loop, which should always be used as a source of
symmetry information in preference to the above space-group names.
They are only intended as comments.
;
_shelx_estimated_absorpt_t_max 0.582
_shelx_estimated_absorpt_t_min 0.463
_olex2_refinement_description
;
1.a Free rotating group:
 O6(H6A,H6B)
1.b Aromatic/amide H refined with riding coordinates:
 C6(H6), C9(H9), C14(H14), C15(H15), C17(H17), C18(H18), C21(H21), C22(H22),
 C24(H24), C25(H25)
1.c Idealised Me refined as rotating group:
 C1(H1A,H1B,H1C), C5(H5A,H5B,H5C), C27(H27A,H27B,H27C), C28(H28A,H28B,H28C)
;
_olex2_submission_special_instructions 'No special instructions were received'

loop_
_space_group_symop_operation_xyz
'x, y, z'
'-x, y+1/2, -z+1/2'
'-x, -y, -z'
'x, -y-1/2, z-1/2'

loop_
_atom_site_label
_atom_site_type_symbol
_atom_site_fract_x
_atom_site_fract_y
_atom_site_fract_z
_atom_site_U_iso_or_equiv
_atom_site_adp_type
_atom_site_occupancy
_atom_site_site_symmetry_order
_atom_site_calc_flag
_atom_site_refinement_flags_posn
_atom_site_refinement_flags_adp
_atom_site_refinement_flags_occupancy
_atom_site_disorder_assembly
_atom_site_disorder_group
C1 C 0.91807(16) 0.6993(2) 0.5192(5) 0.1123(13) Uani 1 1 d . . . . .
H1A H 0.9328 0.6597 0.4463 0.168 Uiso 1 1 calc R U . . .
H1B H 0.9530 0.7358 0.5557 0.168 Uiso 1 1 calc R U . . .
H1C H 0.8846 0.7362 0.4767 0.168 Uiso 1 1 calc R U . . .
C2 C 0.84766(11) 0.59005(16) 0.6027(4) 0.0713(7) Uani 1 1 d . . . . .
C3 C 0.82946(10) 0.53810(14) 0.7341(3) 0.0633(6) Uani 1 1 d . . . . .
C4 C 0.81519(14) 0.6025(2) 0.8546(4) 0.0867(9) Uani 1 1 d . . . . .
C5 C 0.7459(2) 0.7214(4) 0.9123(8) 0.169(3) Uani 1 1 d . . . . .
H5A H 0.7615 0.7800 0.8935 0.253 Uiso 1 1 calc R U . . .
H5B H 0.7603 0.7035 1.0091 0.253 Uiso 1 1 calc R U . . .
H5C H 0.7000 0.7216 0.9042 0.253 Uiso 1 1 calc R U . . .
C6 C 0.76932(10) 0.48018(15) 0.6959(3) 0.0654(6) Uani 1 1 d . . . . .
H6 H 0.7274 0.4993 0.6772 0.078 Uiso 1 1 calc R U . . .
C7 C 0.79373(10) 0.38697(13) 0.6962(2) 0.0535(5) Uani 1 1 d . . . . .
C8 C 0.85702(10) 0.38250(13) 0.7415(2) 0.0526(5) Uani 1 1 d . . . . .
C9 C 0.88456(11) 0.47235(14) 0.7788(3) 0.0678(6) Uani 1 1 d . . . . .
H9 H 0.9252 0.4856 0.8193 0.081 Uiso 1 1 calc R U . . .
C10 C 0.75687(9) 0.31107(14) 0.6611(2) 0.0541(5) Uani 1 1 d . . . . .
C11 C 0.69026(10) 0.32113(15) 0.6221(3) 0.0617(5) Uani 1 1 d . . . . .
C12 C 0.63548(11) 0.33273(18) 0.5869(3) 0.0728(7) Uani 1 1 d . . . . .
C13 C 0.56935(11) 0.34234(18) 0.5375(3) 0.0735(7) Uani 1 1 d . . . . .
C14 C 0.55156(15) 0.3946(3) 0.4210(5) 0.1051(12) Uani 1 1 d . . . . .
H14 H 0.5829 0.4252 0.3734 0.126 Uiso 1 1 calc R U . . .
C15 C 0.48810(17) 0.4035(3) 0.3715(5) 0.1189(14) Uani 1 1 d . . . . .
H15 H 0.4766 0.4397 0.2922 0.143 Uiso 1 1 calc R U . . .
C16 C 0.44302(13) 0.3575(3) 0.4429(5) 0.0962(10) Uani 1 1 d . . . . .
C17 C 0.45867(16) 0.3054(3) 0.5549(6) 0.1299(16) Uani 1 1 d . . . . .
H17 H 0.4271 0.2742 0.6005 0.156 Uiso 1 1 calc R U . . .
C18 C 0.52229(15) 0.2972(3) 0.6047(5) 0.1204(15) Uani 1 1 d . . . . .
H18 H 0.5330 0.2607 0.6841 0.144 Uiso 1 1 calc R U . . .
C19 C 0.78668(9) 0.22796(14) 0.6721(2) 0.0519(4) Uani 1 1 d . . . . .
C20 C 0.74666(10) 0.14674(15) 0.6490(3) 0.0570(5) Uani 1 1 d . . . . .
C21 C 0.70873(12) 0.13515(19) 0.5213(3) 0.0701(6) Uani 1 1 d . . . . .
H21 H 0.7114 0.1756 0.4453 0.084 Uiso 1 1 calc R U . . .
C22 C 0.66688(13) 0.0641(2) 0.5055(4) 0.0868(9) Uani 1 1 d . . . . .
H22 H 0.6411 0.0571 0.4203 0.104 Uiso 1 1 calc R U . . .
C23 C 0.66408(15) 0.0039(2) 0.6180(4) 0.0932(10) Uani 1 1 d . . . . .
C24 C 0.70145(15) 0.0120(2) 0.7436(4) 0.0883(8) Uani 1 1 d . . . . .
H24 H 0.6994 -0.0300 0.8175 0.106 Uiso 1 1 calc R U . . .
C25 C 0.74264(13) 0.08394(18) 0.7598(3) 0.0722(6) Uani 1 1 d . . . . .
H25 H 0.7679 0.0904 0.8458 0.087 Uiso 1 1 calc R U . . .
C26 C 0.85290(9) 0.22411(13) 0.7126(2) 0.0504(4) Uani 1 1 d . . . . .
C27 C 0.91997(14) 0.10152(18) 0.8949(3) 0.0734(6) Uani 1 1 d . . . . .
H27A H 0.9461 0.1510 0.9268 0.110 Uiso 1 1 calc R U . . .
H27B H 0.9451 0.0482 0.8999 0.110 Uiso 1 1 calc R U . . .
H27C H 0.8847 0.0957 0.9569 0.110 Uiso 1 1 calc R U . . .
C28 C 0.96276(11) 0.13352(16) 0.6201(3) 0.0634(5) Uani 1 1 d . . . . .
H28A H 0.9533 0.1579 0.5246 0.095 Uiso 1 1 calc R U . . .
H28B H 0.9834 0.0771 0.6113 0.095 Uiso 1 1 calc R U . . .
H28C H 0.9906 0.1732 0.6756 0.095 Uiso 1 1 calc R U . . .
C29 C 0.89107(9) 0.30064(13) 0.7512(2) 0.0509(4) Uani 1 1 d . . . . .
Cl1 Cl 0.36300(4) 0.36839(9) 0.38226(18) 0.1440(5) Uani 1 1 d . . . . .
Cl2 Cl 0.61046(6) -0.08472(9) 0.59923(18) 0.1541(6) Uani 1 1 d . . . . .
O1 O 0.89374(9) 0.64832(14) 0.6381(3) 0.0902(6) Uani 1 1 d . . . . .
O2 O 0.82638(12) 0.57824(17) 0.4805(3) 0.1036(7) Uani 1 1 d . . . . .
O3 O 0.77017(10) 0.65936(16) 0.8060(4) 0.1131(9) Uani 1 1 d . . . . .
O4 O 0.83962(17) 0.6029(2) 0.9746(4) 0.1294(10) Uani 1 1 d . . . . .
O5 O 0.95055(7) 0.29600(9) 0.78957(18) 0.0603(4) Uani 1 1 d . . . . .
S1 S 0.89012(2) 0.11948(3) 0.71096(6) 0.05480(19) Uani 1 1 d . . . . .
O6 O 1.04412(11) 0.42642(15) 0.8006(4) 0.1090(8) Uani 1 1 d G . . . .
H6A H 1.0166 0.3862 0.7807 0.164 Uiso 1 1 d G U . . .
H6B H 1.0784 0.3983 0.8232 0.164 Uiso 1 1 d G U . . .

loop_
_atom_site_aniso_label
_atom_site_aniso_U_11
_atom_site_aniso_U_22
_atom_site_aniso_U_33
_atom_site_aniso_U_23
_atom_site_aniso_U_13
_atom_site_aniso_U_12
C1 0.0728(18) 0.086(2) 0.176(4) 0.039(2) -0.010(2) -0.0155(15)
C2 0.0507(11) 0.0475(12) 0.113(2) 0.0066(12) -0.0213(12) 0.0038(9)
C3 0.0480(10) 0.0423(10) 0.0971(17) -0.0058(10) -0.0184(10) 0.0034(8)
C4 0.0631(14) 0.0700(16) 0.125(3) -0.0300(16) -0.0144(15) -0.0049(12)
C5 0.092(2) 0.137(4) 0.274(7) -0.123(5) -0.009(3) 0.021(3)
C6 0.0453(10) 0.0463(11) 0.1021(17) -0.0036(11) -0.0172(10) 0.0012(8)
C7 0.0448(10) 0.0463(11) 0.0681(12) -0.0019(8) -0.0075(8) 0.0011(7)
C8 0.0455(10) 0.0435(10) 0.0672(12) -0.0019(8) -0.0119(8) -0.0008(7)
C9 0.0532(11) 0.0407(10) 0.1059(18) -0.0014(11) -0.0295(11) 0.0025(8)
C10 0.0426(9) 0.0519(11) 0.0667(12) -0.0038(9) -0.0075(8) -0.0034(8)
C11 0.0464(11) 0.0546(12) 0.0831(15) -0.0073(10) -0.0055(9) -0.0033(9)
C12 0.0479(12) 0.0659(14) 0.1032(19) -0.0082(13) -0.0079(11) -0.0019(10)
C13 0.0430(11) 0.0661(14) 0.110(2) -0.0092(13) -0.0086(11) 0.0013(10)
C14 0.0570(16) 0.126(3) 0.131(3) 0.027(2) -0.0102(16) -0.0087(16)
C15 0.074(2) 0.134(3) 0.146(4) 0.032(3) -0.024(2) 0.011(2)
C16 0.0466(13) 0.097(2) 0.143(3) -0.011(2) -0.0152(16) 0.0088(14)
C17 0.0515(15) 0.150(4) 0.186(4) 0.039(3) -0.006(2) -0.0161(19)
C18 0.0558(16) 0.138(3) 0.165(4) 0.048(3) -0.0123(18) -0.0076(17)
C19 0.0489(10) 0.0468(10) 0.0593(11) -0.0057(8) -0.0031(8) -0.0049(8)
C20 0.0484(10) 0.0518(11) 0.0705(13) -0.0091(9) 0.0001(9) -0.0069(8)
C21 0.0635(13) 0.0708(15) 0.0753(15) -0.0135(12) -0.0017(11) -0.0142(11)
C22 0.0682(15) 0.091(2) 0.099(2) -0.0294(17) -0.0075(13) -0.0235(14)
C23 0.0735(17) 0.0742(18) 0.133(3) -0.0243(18) 0.0151(17) -0.0305(14)
C24 0.0820(18) 0.0696(17) 0.114(2) 0.0059(16) 0.0086(16) -0.0230(14)
C25 0.0684(14) 0.0609(14) 0.0866(17) 0.0029(12) -0.0022(12) -0.0137(11)
C26 0.0475(10) 0.0420(10) 0.0608(11) -0.0037(8) -0.0050(8) 0.0002(7)
C27 0.0856(17) 0.0660(14) 0.0680(14) 0.0114(11) -0.0009(12) 0.0107(12)
C28 0.0594(12) 0.0617(13) 0.0689(13) -0.0028(10) 0.0001(10) 0.0064(10)
C29 0.0483(10) 0.0439(10) 0.0592(11) -0.0017(8) -0.0087(8) -0.0003(8)
Cl1 0.0508(4) 0.1602(10) 0.2162(14) -0.0069(9) -0.0347(6) 0.0169(5)
Cl2 0.1266(8) 0.1161(8) 0.2201(15) -0.0305(9) 0.0135(9) -0.0782(7)
O1 0.0649(10) 0.0647(11) 0.1382(19) 0.0087(11) -0.0204(11) -0.0152(8)
O2 0.0982(15) 0.0954(16) 0.1136(18) 0.0224(13) -0.0258(13) -0.0252(12)
O3 0.0692(12) 0.0806(14) 0.186(3) -0.0521(16) -0.0203(13) 0.0212(10)
O4 0.138(2) 0.127(2) 0.120(2) -0.0461(18) -0.0265(18) 0.0104(18)
O5 0.0474(7) 0.0464(8) 0.0846(10) -0.0037(7) -0.0203(7) 0.0018(6)
S1 0.0540(3) 0.0419(3) 0.0676(3) -0.00418(19) -0.0045(2) 0.00036(18)
O6 0.0760(12) 0.0681(12) 0.182(3) 0.0200(15) -0.0001(15) -0.0096(10)

loop_
_atom_type_symbol
_atom_type_description
_atom_type_scat_dispersion_real
_atom_type_scat_dispersion_imag
_atom_type_scat_source
C C 0.0181 0.0091 'International Tables Vol C Tables 4.2.6.8 and 6.1.1.4'
H H 0.0000 0.0000 'International Tables Vol C Tables 4.2.6.8 and 6.1.1.4'
O O 0.0492 0.0322 'International Tables Vol C Tables 4.2.6.8 and 6.1.1.4'
Cl Cl 0.3639 0.7018 'International Tables Vol C Tables 4.2.6.8 and 6.1.1.4'
S S 0.3331 0.5567 'International Tables Vol C Tables 4.2.6.8 and 6.1.1.4'

loop_
_geom_angle_atom_site_label_1
_geom_angle_atom_site_label_2
_geom_angle_atom_site_label_3
_geom_angle
_geom_angle_site_symmetry_1
_geom_angle_site_symmetry_3
_geom_angle_publ_flag
H1A C1 H1B 109.5 . . ?
H1A C1 H1C 109.5 . . ?
H1B C1 H1C 109.5 . . ?
O1 C1 H1A 109.5 . . ?
O1 C1 H1B 109.5 . . ?
O1 C1 H1C 109.5 . . ?
O1 C2 C3 111.1(2) . . ?
O2 C2 C3 125.1(2) . . ?
O2 C2 O1 123.7(3) . . ?
C2 C3 C4 108.7(2) . . ?
C2 C3 C6 110.5(2) . . ?
C2 C3 C9 109.0(2) . . ?
C4 C3 C6 109.5(2) . . ?
C4 C3 C9 112.9(2) . . ?
C6 C3 C9 106.28(17) . . ?
O3 C4 C3 109.4(3) . . ?
O4 C4 C3 126.0(3) . . ?
O4 C4 O3 124.6(3) . . ?
H5A C5 H5B 109.5 . . ?
H5A C5 H5C 109.5 . . ?
H5B C5 H5C 109.5 . . ?
O3 C5 H5A 109.5 . . ?
O3 C5 H5B 109.5 . . ?
O3 C5 H5C 109.5 . . ?
C3 C6 H6 127.6 . . ?
C7 C6 C3 104.76(17) . . ?
C7 C6 H6 127.6 . . ?
C8 C7 C6 111.83(17) . . ?
C8 C7 C10 122.61(18) . . ?
C10 C7 C6 125.50(18) . . ?
C7 C8 C9 112.18(17) . . ?
C7 C8 C29 122.29(18) . . ?
C29 C8 C9 125.53(18) . . ?
C3 C9 H9 127.9 . . ?
C8 C9 C3 104.11(16) . . ?
C8 C9 H9 127.9 . . ?
C7 C10 C11 119.10(19) . . ?
C19 C10 C7 118.30(17) . . ?
C19 C10 C11 122.54(19) . . ?
C12 C11 C10 177.3(3) . . ?
C11 C12 C13 176.3(3) . . ?
C14 C13 C12 121.4(3) . . ?
C14 C13 C18 117.9(3) . . ?
C18 C13 C12 120.7(3) . . ?
C13 C14 H14 119.1 . . ?
C13 C14 C15 121.9(3) . . ?
C15 C14 H14 119.1 . . ?
C14 C15 H15 121.0 . . ?
C16 C15 C14 117.9(4) . . ?
C16 C15 H15 121.0 . . ?
C15 C16 Cl1 118.4(3) . . ?
C17 C16 C15 121.8(3) . . ?
C17 C16 Cl1 119.8(3) . . ?
C16 C17 H17 120.0 . . ?
C16 C17 C18 120.1(4) . . ?
C18 C17 H17 120.0 . . ?
C13 C18 C17 120.5(4) . . ?
C13 C18 H18 119.8 . . ?
C17 C18 H18 119.8 . . ?
C10 C19 C20 118.63(17) . . ?
C10 C19 C26 118.77(18) . . ?
C26 C19 C20 122.51(18) . . ?
C21 C20 C19 120.9(2) . . ?
C21 C20 C25 118.3(2) . . ?
C25 C20 C19 120.6(2) . . ?
C20 C21 H21 119.6 . . ?
C22 C21 C20 120.9(3) . . ?
C22 C21 H21 119.6 . . ?
C21 C22 H22 120.5 . . ?
C23 C22 C21 118.9(3) . . ?
C23 C22 H22 120.5 . . ?
C22 C23 Cl2 118.9(3) . . ?
C24 C23 C22 121.9(3) . . ?
C24 C23 Cl2 119.2(3) . . ?
C23 C24 H24 120.5 . . ?
C23 C24 C25 119.0(3) . . ?
C25 C24 H24 120.5 . . ?
C20 C25 H25 119.5 . . ?
C24 C25 C20 120.9(3) . . ?
C24 C25 H25 119.5 . . ?
C19 C26 C29 123.70(18) . . ?
C19 C26 S1 117.51(15) . . ?
C29 C26 S1 118.77(14) . . ?
H27A C27 H27B 109.5 . . ?
H27A C27 H27C 109.5 . . ?
H27B C27 H27C 109.5 . . ?
S1 C27 H27A 109.5 . . ?
S1 C27 H27B 109.5 . . ?
S1 C27 H27C 109.5 . . ?
H28A C28 H28B 109.5 . . ?
H28A C28 H28C 109.5 . . ?
H28B C28 H28C 109.5 . . ?
S1 C28 H28A 109.5 . . ?
S1 C28 H28B 109.5 . . ?
S1 C28 H28C 109.5 . . ?
C8 C29 C26 114.22(17) . . ?
O5 C29 C8 122.77(18) . . ?
O5 C29 C26 123.00(18) . . ?
C2 O1 C1 116.5(3) . . ?
C4 O3 C5 117.0(4) . . ?
C26 S1 C27 105.05(12) . . ?
C26 S1 C28 106.65(11) . . ?
C28 S1 C27 101.32(13) . . ?
H6A O6 H6B 104.5 . . ?

loop_
_geom_bond_atom_site_label_1
_geom_bond_atom_site_label_2
_geom_bond_distance
_geom_bond_site_symmetry_2
_geom_bond_publ_flag
C1 H1A 0.9600 . ?
C1 H1B 0.9600 . ?
C1 H1C 0.9600 . ?
C1 O1 1.450(5) . ?
C2 C3 1.504(4) . ?
C2 O1 1.332(3) . ?
C2 O2 1.196(4) . ?
C3 C4 1.514(4) . ?
C3 C6 1.556(3) . ?
C3 C9 1.558(3) . ?
C4 O3 1.332(4) . ?
C4 O4 1.188(5) . ?
C5 H5A 0.9600 . ?
C5 H5B 0.9600 . ?
C5 H5C 0.9600 . ?
C5 O3 1.463(5) . ?
C6 H6 0.9300 . ?
C6 C7 1.495(3) . ?
C7 C8 1.368(3) . ?
C7 C10 1.407(3) . ?
C8 C9 1.504(3) . ?
C8 C29 1.425(3) . ?
C9 H9 0.9300 . ?
C10 C11 1.428(3) . ?
C10 C19 1.401(3) . ?
C11 C12 1.187(3) . ?
C12 C13 1.440(3) . ?
C13 C14 1.363(5) . ?
C13 C18 1.372(5) . ?
C14 H14 0.9300 . ?
C14 C15 1.386(5) . ?
C15 H15 0.9300 . ?
C15 C16 1.367(6) . ?
C16 C17 1.320(6) . ?
C16 Cl1 1.743(3) . ?
C17 H17 0.9300 . ?
C17 C18 1.389(5) . ?
C18 H18 0.9300 . ?
C19 C20 1.492(3) . ?
C19 C26 1.416(3) . ?
C20 C21 1.389(3) . ?
C20 C25 1.395(4) . ?
C21 H21 0.9300 . ?
C21 C22 1.387(4) . ?
C22 H22 0.9300 . ?
C22 C23 1.378(5) . ?
C23 C24 1.361(5) . ?
C23 Cl2 1.747(3) . ?
C24 H24 0.9300 . ?
C24 C25 1.388(4) . ?
C25 H25 0.9300 . ?
C26 C29 1.436(3) . ?
C26 S1 1.759(2) . ?
C27 H27A 0.9600 . ?
C27 H27B 0.9600 . ?
C27 H27C 0.9600 . ?
C27 S1 1.787(3) . ?
C28 H28A 0.9600 . ?
C28 H28B 0.9600 . ?
C28 H28C 0.9600 . ?
C28 S1 1.787(2) . ?
C29 O5 1.277(2) . ?
O6 H6A 0.8497 . ?
O6 H6B 0.8502 . ?

loop_
_geom_torsion_atom_site_label_1
_geom_torsion_atom_site_label_2
_geom_torsion_atom_site_label_3
_geom_torsion_atom_site_label_4
_geom_torsion
_geom_torsion_site_symmetry_1
_geom_torsion_site_symmetry_2
_geom_torsion_site_symmetry_3
_geom_torsion_site_symmetry_4
_geom_torsion_publ_flag
C2 C3 C4 O3 55.7(3) . . . . ?
C2 C3 C4 O4 -124.8(4) . . . . ?
C2 C3 C6 C7 109.3(2) . . . . ?
C2 C3 C9 C8 -110.3(2) . . . . ?
C3 C2 O1 C1 176.7(2) . . . . ?
C3 C4 O3 C5 174.3(3) . . . . ?
C3 C6 C7 C8 5.6(3) . . . . ?
C3 C6 C7 C10 -177.1(2) . . . . ?
C4 C3 C6 C7 -131.0(2) . . . . ?
C4 C3 C9 C8 128.8(2) . . . . ?
C6 C3 C4 O3 -65.1(3) . . . . ?
C6 C3 C4 O4 114.5(4) . . . . ?
C6 C3 C9 C8 8.8(3) . . . . ?
C6 C7 C8 C9 0.1(3) . . . . ?
C6 C7 C8 C29 179.9(2) . . . . ?
C6 C7 C10 C11 -0.3(4) . . . . ?
C6 C7 C10 C19 -177.6(2) . . . . ?
C7 C8 C9 C3 -5.7(3) . . . . ?
C7 C8 C29 C26 -1.3(3) . . . . ?
C7 C8 C29 O5 178.1(2) . . . . ?
C7 C10 C19 C20 174.2(2) . . . . ?
C7 C10 C19 C26 -2.3(3) . . . . ?
C8 C7 C10 C11 176.7(2) . . . . ?
C8 C7 C10 C19 -0.6(3) . . . . ?
C9 C3 C4 O3 176.7(2) . . . . ?
C9 C3 C4 O4 -3.7(5) . . . . ?
C9 C3 C6 C7 -8.8(3) . . . . ?
C9 C8 C29 C26 178.4(2) . . . . ?
C9 C8 C29 O5 -2.2(4) . . . . ?
C10 C7 C8 C9 -177.3(2) . . . . ?
C10 C7 C8 C29 2.5(4) . . . . ?
C10 C19 C20 C21 55.6(3) . . . . ?
C10 C19 C20 C25 -119.3(3) . . . . ?
C10 C19 C26 C29 3.5(3) . . . . ?
C10 C19 C26 S1 -175.00(16) . . . . ?
C11 C10 C19 C20 -3.0(3) . . . . ?
C11 C10 C19 C26 -179.5(2) . . . . ?
C12 C13 C14 C15 179.2(4) . . . . ?
C12 C13 C18 C17 -178.8(4) . . . . ?
C13 C14 C15 C16 -0.4(7) . . . . ?
C14 C13 C18 C17 -0.4(7) . . . . ?
C14 C15 C16 C17 -0.5(7) . . . . ?
C14 C15 C16 Cl1 179.8(4) . . . . ?
C15 C16 C17 C18 1.0(8) . . . . ?
C16 C17 C18 C13 -0.5(8) . . . . ?
C18 C13 C14 C15 0.8(7) . . . . ?
C19 C20 C21 C22 -173.7(2) . . . . ?
C19 C20 C25 C24 174.6(2) . . . . ?
C19 C26 C29 C8 -1.7(3) . . . . ?
C19 C26 C29 O5 178.9(2) . . . . ?
C19 C26 S1 C27 -119.35(19) . . . . ?
C19 C26 S1 C28 133.64(17) . . . . ?
C20 C19 C26 C29 -172.8(2) . . . . ?
C20 C19 C26 S1 8.6(3) . . . . ?
C20 C21 C22 C23 -1.0(4) . . . . ?
C21 C20 C25 C24 -0.5(4) . . . . ?
C21 C22 C23 C24 -0.4(5) . . . . ?
C21 C22 C23 Cl2 179.0(2) . . . . ?
C22 C23 C24 C25 1.3(5) . . . . ?
C23 C24 C25 C20 -0.8(5) . . . . ?
C25 C20 C21 C22 1.4(4) . . . . ?
C26 C19 C20 C21 -128.0(2) . . . . ?
C26 C19 C20 C25 57.0(3) . . . . ?
C29 C8 C9 C3 174.5(2) . . . . ?
C29 C26 S1 C27 62.1(2) . . . . ?
C29 C26 S1 C28 -45.0(2) . . . . ?
Cl1 C16 C17 C18 -179.3(4) . . . . ?
Cl2 C23 C24 C25 -178.1(2) . . . . ?
O1 C2 C3 C4 51.8(3) . . . . ?
O1 C2 C3 C6 171.9(2) . . . . ?
O1 C2 C3 C9 -71.7(3) . . . . ?
O2 C2 C3 C4 -131.9(3) . . . . ?
O2 C2 C3 C6 -11.7(4) . . . . ?
O2 C2 C3 C9 104.7(3) . . . . ?
O2 C2 O1 C1 0.3(4) . . . . ?
O4 C4 O3 C5 -5.2(6) . . . . ?
S1 C26 C29 C8 176.80(16) . . . . ?
S1 C26 C29 O5 -2.6(3) . . . . ?
